data_7042262
loop_
_publ_author_name
'Bradley, Mark A.'
'Birchall, Chris'
'Blake, Alexander J.'
'Lewis, William'
'Moxey, Graeme J.'
'Kays, Deborah L.'

_publ_section_title
;
 1,8-Bis(silylamido)naphthalene complexes of magnesium and zinc
 synthesised through alkane elimination reactions.
;
_journal_issue 12
_journal_name_full 'Dalton transactions (Cambridge, England : 2003)'
_journal_page_first 4101
_journal_page_last 4110
_journal_paper_doi 10.1039/c7dt00471k
_journal_volume 46
_journal_year 2017
_chemical_formula_moiety 'C38 H38 N2 Si2 Zn2'
_chemical_formula_sum 'C38 H38 N2 Si2 Zn2'
_chemical_formula_weight 709.62
_space_group_crystal_system monoclinic
_space_group_IT_number 14
_space_group_name_Hall '-P 2yn'
_space_group_name_H-M_alt 'P 1 21/n 1'
_symmetry_space_group_name_Hall '-P 2yn'
_symmetry_space_group_name_H-M 'P 1 21/n 1'
_atom_sites_solution_hydrogens geom
_atom_sites_solution_primary direct
_atom_sites_solution_secondary difmap
_audit_creation_date 2015-01-26
_audit_creation_method
;
Olex2 1.2
(compiled 2014.11.28 svn.r3106 for OlexSys, GUI svn.r4959)
;
_audit_update_record
;
2017-02-07 deposited with the CCDC.
2017-03-01 downloaded from the CCDC.
;
_cell_angle_alpha 90
_cell_angle_beta 96.839(2)
_cell_angle_gamma 90
_cell_formula_units_Z 4
_cell_length_a 9.9259(3)
_cell_length_b 16.7724(4)
_cell_length_c 20.3979(5)
_cell_measurement_reflns_used 6367
_cell_measurement_temperature 90(2)
_cell_measurement_theta_max 74.4132
_cell_measurement_theta_min 3.4186
_cell_volume 3371.70(15)
_computing_cell_refinement
;
CrysAlisPro, Agilent Technologies,
Version 1.171.34.46 (release 25-11-2010 CrysAlis171 .NET)
(compiled Nov 25 2010,17:55:46)
;
_computing_data_collection
;
CrysAlisPro, Agilent Technologies,
Version 1.171.34.46 (release 25-11-2010 CrysAlis171 .NET)
(compiled Nov 25 2010,17:55:46)
;
_computing_data_reduction
;
CrysAlisPro, Agilent Technologies,
Version 1.171.34.46 (release 25-11-2010 CrysAlis171 .NET)
(compiled Nov 25 2010,17:55:46)
;
_computing_molecular_graphics 'Olex2 (Dolomanov et al., 2009)'
_computing_publication_material 'Olex2 (Dolomanov et al., 2009)'
_computing_structure_refinement 'ShelXL (Sheldrick, 2008)'
_computing_structure_solution 'ShelXS (Sheldrick, 2008)'
_diffrn_ambient_temperature 90(2)
_diffrn_detector 'CCD area detector'
_diffrn_detector_area_resol_mean 10.3613
_diffrn_detector_type 'Agilent Diffraction Atlas detector'
_diffrn_measured_fraction_theta_full 0.996
_diffrn_measured_fraction_theta_max 0.962
_diffrn_measurement_details
;
#__ type_ start__ end____ width___ exp.time_
  1 omega  -27.00   68.00   1.0000   10.0000
omega____ theta____ kappa____ phi______ frames
    -       43.9127  -77.0000  150.0000 95

#__ type_ start__ end____ width___ exp.time_
  2 omega  -20.00   65.00   1.0000   10.0000
omega____ theta____ kappa____ phi______ frames
    -       43.9127  -38.0000 -180.0000 85

#__ type_ start__ end____ width___ exp.time_
  3 omega   45.00   71.00   1.0000   40.0000
omega____ theta____ kappa____ phi______ frames
    -      105.8472  -45.0000  150.0000 26

#__ type_ start__ end____ width___ exp.time_
  4 omega   91.00  149.00   1.0000   40.0000
omega____ theta____ kappa____ phi______ frames
    -      105.8472   45.0000 -120.0000 58

#__ type_ start__ end____ width___ exp.time_
  5 omega   36.00  113.00   1.0000   40.0000
omega____ theta____ kappa____ phi______ frames
    -      105.8472 -123.0000  -38.0000 77

#__ type_ start__ end____ width___ exp.time_
  6 omega  107.00  157.00   1.0000   40.0000
omega____ theta____ kappa____ phi______ frames
    -      105.8472   45.0000  120.0000 50

#__ type_ start__ end____ width___ exp.time_
  7 omega   48.00   98.00   1.0000   40.0000
omega____ theta____ kappa____ phi______ frames
    -      105.8472 -129.0000 -127.0000 50

#__ type_ start__ end____ width___ exp.time_
  8 omega   88.00  158.00   1.0000   40.0000
omega____ theta____ kappa____ phi______ frames
    -      105.8472   45.0000 -180.0000 70

#__ type_ start__ end____ width___ exp.time_
  9 omega  107.00  154.00   1.0000   40.0000
omega____ theta____ kappa____ phi______ frames
    -      105.8472  125.0000 -150.0000 47

#__ type_ start__ end____ width___ exp.time_
 10 omega   30.00  107.00   1.0000   40.0000
omega____ theta____ kappa____ phi______ frames
    -      105.8472 -103.0000   55.0000 77
;
_diffrn_measurement_device '\k-geometry diffractometer'
_diffrn_measurement_device_type 'SuperNova, Single source at offset, Atlas'
_diffrn_measurement_method '\w scans'
_diffrn_orient_matrix_UB_11 0.0146636000
_diffrn_orient_matrix_UB_12 -0.0914865000
_diffrn_orient_matrix_UB_13 0.0012629000
_diffrn_orient_matrix_UB_21 0.0253196000
_diffrn_orient_matrix_UB_22 0.0019325000
_diffrn_orient_matrix_UB_23 0.0760177000
_diffrn_orient_matrix_UB_31 -0.1534382000
_diffrn_orient_matrix_UB_32 -0.0083766000
_diffrn_orient_matrix_UB_33 0.0033510000
_diffrn_radiation_collimation 'focusing mirrors'
_diffrn_radiation_monochromator mirror
_diffrn_radiation_probe x-ray
_diffrn_radiation_type CuK\a
_diffrn_radiation_wavelength 1.54184
_diffrn_reflns_av_R_equivalents 0.0399
_diffrn_reflns_av_unetI/netI 0.0471
_diffrn_reflns_Laue_measured_fraction_full 0.996
_diffrn_reflns_Laue_measured_fraction_max 0.962
_diffrn_reflns_limit_h_max 9
_diffrn_reflns_limit_h_min -12
_diffrn_reflns_limit_k_max 19
_diffrn_reflns_limit_k_min -20
_diffrn_reflns_limit_l_max 25
_diffrn_reflns_limit_l_min -25
_diffrn_reflns_number 13642
_diffrn_reflns_point_group_measured_fraction_full 0.996
_diffrn_reflns_point_group_measured_fraction_max 0.962
_diffrn_reflns_theta_full 67.684
_diffrn_reflns_theta_max 74.584
_diffrn_reflns_theta_min 3.421
_diffrn_source 'microfocus sealed tube'
_diffrn_source_target Cu
_diffrn_source_type 'Agilent Diffraction microfocus tube'
_exptl_absorpt_coefficient_mu 2.646
_exptl_absorpt_correction_T_max 0.958
_exptl_absorpt_correction_T_min 0.777
_exptl_absorpt_correction_type gaussian
_exptl_absorpt_process_details
;
CrysAlisPro, Agilent Technologies,
Version 1.171.34.46 (release 25-11-2010 CrysAlis171 .NET)
(compiled Nov 25 2010,17:55:46)
Numerical absorption correction based on gaussian integration over
   a multifaceted crystal model
;
_exptl_crystal_colour 'clear colourless'
_exptl_crystal_colour_lustre clear
_exptl_crystal_colour_primary colourless
_exptl_crystal_density_diffrn 1.398
_exptl_crystal_description block
_exptl_crystal_F_000 1472
_exptl_crystal_size_max 0.1407
_exptl_crystal_size_mid 0.0993
_exptl_crystal_size_min 0.048
_refine_diff_density_max 0.813
_refine_diff_density_min -0.552
_refine_diff_density_rms 0.095
_refine_ls_extinction_method none
_refine_ls_goodness_of_fit_ref 1.047
_refine_ls_hydrogen_treatment constr
_refine_ls_matrix_type full
_refine_ls_number_parameters 401
_refine_ls_number_reflns 6643
_refine_ls_number_restraints 0
_refine_ls_restrained_S_all 1.047
_refine_ls_R_factor_all 0.0480
_refine_ls_R_factor_gt 0.0382
_refine_ls_shift/su_max 0.001
_refine_ls_shift/su_mean 0.000
_refine_ls_structure_factor_coef Fsqd
_refine_ls_weighting_details 'w=1/[\s^2^(Fo^2^)+(0.0551P)^2^+1.6255P] where P=(Fo^2^+2Fc^2^)/3'
_refine_ls_weighting_scheme calc
_refine_ls_wR_factor_gt 0.0996
_refine_ls_wR_factor_ref 0.1048
_reflns_Friedel_coverage 0.000
_reflns_number_gt 5627
_reflns_number_total 6643
_reflns_threshold_expression 'I > 2\s(I)'
_cod_data_source_file c7dt00471k1.cif
_cod_data_source_block 5
_cod_depositor_comments 'Adding full bibliography for 7042258--7042265.cif.'
_cod_database_code 7042262
_nottingham_internal_coll_name ZNCBLB
_nottingham_internal_coll_number 10048
_nottingham_internal_coll_client CB/DLK
_nottingham_internal_coll_type custom
_nottingham_internal_coll_frame_method '\w scans'
_nottingham_internal_coll_frame_time '10 and 40'
_nottingham_internal_coll_frame_width 1
_nottingham_internal_coll_user wl
_nottingham_internal_coll_date 3/3/2011
_nottingham_internal_process_date 03/03/2011
_nottingham_internal_process_user wl
_nottingham_internal_solution_date 11/07/2013
_nottingham_internal_solution_user CB
_nottingham_internal_refinement_date 26/01/2015
_nottingham_internal_refinement_user CB/wl
_nottingham_internal_self_archive_date 26/01/2015
_nottingham_internal_self_validation_date 26/01/2015
_nottingham_internal_self_validation_user WL
_nottingham_internal_validation_date 25/10/2016
_nottingham_internal_validation_user pczwl
_nottingham_internal_archive_date 25/10/2016
_shelx_shelxl_version_number 2014/7
_chemical_oxdiff_formula 'C38 H38 N2 Si2 Zn2'
_chemical_oxdiff_usercomment 'ZNCBLB #10048 IN FOMBLIN FILM ON MICROMOUNT FOR CB/DLK'
_shelx_space_group_comment
;
The symmetry employed for this shelxl refinement is uniquely defined
by the following loop, which should always be used as a source of
symmetry information in preference to the above space-group names.
They are only intended as comments.
;
_reflns_odcompleteness_completeness 99.54
_reflns_odcompleteness_iscentric 1
_reflns_odcompleteness_theta 67.13
_olex2_refinement_description
;
1. Fixed Uiso
 At 1.2 times of:
  All C(H) groups
 At 1.5 times of:
  All C(H,H,H) groups
2.a Aromatic/amide H refined with riding coordinates:
 C2(H2), C3(H3), C4(H4), C6(H6), C7(H7), C8(H8), C12(H12), C13(H13), C14(H14),
 C15(H15), C16(H16), C18(H18), C19(H19), C20(H20), C21(H21), C22(H22), C25(H25),
  C26(H26), C27(H27), C28(H28), C29(H29), C31(H31), C32(H32), C33(H33),
 C34(H34), C35(H35)
2.b Idealised Me refined as rotating group:
 C23(H23A,H23B,H23C), C36(H36A,H36B,H36C), C37(H37A,H37B,H37C), C38(H38A,H38B,
 H38C)
;
_olex2_submission_special_instructions 'No special instructions were received'

loop_
_space_group_symop_operation_xyz
'x, y, z'
'-x+1/2, y+1/2, -z+1/2'
'-x, -y, -z'
'x-1/2, -y-1/2, z-1/2'

loop_
_atom_site_label
_atom_site_type_symbol
_atom_site_fract_x
_atom_site_fract_y
_atom_site_fract_z
_atom_site_U_iso_or_equiv
_atom_site_adp_type
_atom_site_occupancy
_atom_site_site_symmetry_order
_atom_site_calc_flag
_atom_site_refinement_flags_posn
Zn1 Zn 0.36210(3) 0.68899(2) 0.09541(2) 0.01467(10) Uani 1 1 d .
Zn2 Zn 0.50537(3) 0.83475(2) 0.12608(2) 0.01559(10) Uani 1 1 d .
Si1 Si 0.32115(7) 0.76968(4) 0.23462(3) 0.01452(14) Uani 1 1 d .
Si2 Si 0.48550(7) 0.77114(4) -0.02459(3) 0.01458(14) Uani 1 1 d .
N1 N 0.4413(2) 0.74468(12) 0.18171(10) 0.0143(4) Uani 1 1 d .
N2 N 0.5197(2) 0.74391(12) 0.05827(10) 0.0140(4) Uani 1 1 d .
C1 C 0.5588(2) 0.69748(14) 0.20177(12) 0.0142(5) Uani 1 1 d .
C2 C 0.5843(3) 0.66923(16) 0.26595(13) 0.0182(5) Uani 1 1 d .
H2 H 0.5201 0.6799 0.2959 0.022 Uiso 1 1 calc R
C3 C 0.7011(3) 0.62558(15) 0.28831(13) 0.0197(5) Uani 1 1 d .
H3 H 0.7152 0.6076 0.3328 0.024 Uiso 1 1 calc R
C4 C 0.7947(3) 0.60888(15) 0.24650(13) 0.0192(5) Uani 1 1 d .
H4 H 0.8737 0.5793 0.2619 0.023 Uiso 1 1 calc R
C5 C 0.7746(3) 0.63540(15) 0.18012(13) 0.0175(5) Uani 1 1 d .
C6 C 0.8727(3) 0.61682(16) 0.13746(14) 0.0206(5) Uani 1 1 d .
H6 H 0.9517 0.5879 0.1540 0.025 Uiso 1 1 calc R
C7 C 0.8551(3) 0.63986(17) 0.07315(14) 0.0217(5) Uani 1 1 d .
H7 H 0.9221 0.6271 0.0452 0.026 Uiso 1 1 calc R
C8 C 0.7388(3) 0.68243(16) 0.04760(13) 0.0190(5) Uani 1 1 d .
H8 H 0.7286 0.6979 0.0025 0.023 Uiso 1 1 calc R
C9 C 0.6389(3) 0.70231(15) 0.08634(12) 0.0156(5) Uani 1 1 d .
C10 C 0.6548(2) 0.67927(14) 0.15544(12) 0.0141(5) Uani 1 1 d .
C11 C 0.3977(3) 0.83205(15) 0.30563(12) 0.0159(5) Uani 1 1 d .
C12 C 0.3144(3) 0.85619(16) 0.35298(13) 0.0183(5) Uani 1 1 d .
H12 H 0.2231 0.8381 0.3496 0.022 Uiso 1 1 calc R
C13 C 0.3633(3) 0.90619(16) 0.40476(13) 0.0193(5) Uani 1 1 d .
H13 H 0.3055 0.9221 0.4363 0.023 Uiso 1 1 calc R
C14 C 0.4968(3) 0.93284(16) 0.41035(13) 0.0194(5) Uani 1 1 d .
H14 H 0.5306 0.9667 0.4459 0.023 Uiso 1 1 calc R
C15 C 0.5803(3) 0.90988(16) 0.36400(13) 0.0194(5) Uani 1 1 d .
H15 H 0.6714 0.9283 0.3676 0.023 Uiso 1 1 calc R
C16 C 0.5312(3) 0.85992(16) 0.31214(13) 0.0185(5) Uani 1 1 d .
H16 H 0.5895 0.8445 0.2806 0.022 Uiso 1 1 calc R
C17 C 0.1883(3) 0.83311(15) 0.18637(12) 0.0167(5) Uani 1 1 d .
C18 C 0.1891(3) 0.91633(16) 0.19296(13) 0.0209(5) Uani 1 1 d .
H18 H 0.2651 0.9418 0.2169 0.025 Uiso 1 1 calc R
C19 C 0.0802(3) 0.96225(17) 0.16495(14) 0.0250(6) Uani 1 1 d .
H19 H 0.0831 1.0186 0.1696 0.030 Uiso 1 1 calc R
C20 C -0.0328(3) 0.92613(19) 0.13025(14) 0.0247(6) Uani 1 1 d .
H20 H -0.1080 0.9575 0.1122 0.030 Uiso 1 1 calc R
C21 C -0.0348(3) 0.84421(18) 0.12220(14) 0.0232(6) Uani 1 1 d .
H21 H -0.1107 0.8192 0.0978 0.028 Uiso 1 1 calc R
C22 C 0.0746(3) 0.79848(17) 0.14985(13) 0.0205(5) Uani 1 1 d .
H22 H 0.0720 0.7423 0.1438 0.025 Uiso 1 1 calc R
C23 C 0.2341(3) 0.67974(17) 0.26438(14) 0.0220(5) Uani 1 1 d .
H23A H 0.2138 0.6421 0.2278 0.033 Uiso 1 1 calc GR
H23B H 0.1494 0.6960 0.2808 0.033 Uiso 1 1 calc GR
H23C H 0.2935 0.6541 0.3001 0.033 Uiso 1 1 calc GR
C24 C 0.4727(3) 0.68396(16) -0.08269(12) 0.0160(5) Uani 1 1 d .
C25 C 0.4872(3) 0.60452(17) -0.06224(13) 0.0211(5) Uani 1 1 d .
H25 H 0.5082 0.5930 -0.0166 0.025 Uiso 1 1 calc R
C26 C 0.4713(3) 0.54197(17) -0.10738(14) 0.0231(6) Uani 1 1 d .
H26 H 0.4821 0.4885 -0.0923 0.028 Uiso 1 1 calc R
C27 C 0.4398(3) 0.55758(18) -0.17438(14) 0.0238(6) Uani 1 1 d .
H27 H 0.4295 0.5149 -0.2052 0.029 Uiso 1 1 calc R
C28 C 0.4237(3) 0.63546(18) -0.19587(13) 0.0230(6) Uani 1 1 d .
H28 H 0.4019 0.6464 -0.2416 0.028 Uiso 1 1 calc R
C29 C 0.4393(3) 0.69809(17) -0.15071(13) 0.0187(5) Uani 1 1 d .
H29 H 0.4272 0.7514 -0.1661 0.022 Uiso 1 1 calc R
C30 C 0.3112(3) 0.81574(15) -0.02881(12) 0.0171(5) Uani 1 1 d .
C31 C 0.1973(3) 0.77065(17) -0.05174(13) 0.0203(5) Uani 1 1 d .
H31 H 0.2094 0.7175 -0.0661 0.024 Uiso 1 1 calc R
C32 C 0.0656(3) 0.80129(19) -0.05420(14) 0.0260(6) Uani 1 1 d .
H32 H -0.0103 0.7695 -0.0704 0.031 Uiso 1 1 calc R
C33 C 0.0472(3) 0.8782(2) -0.03290(15) 0.0293(6) Uani 1 1 d .
H33 H -0.0418 0.8996 -0.0345 0.035 Uiso 1 1 calc R
C34 C 0.1590(3) 0.92438(18) -0.00895(15) 0.0292(6) Uani 1 1 d .
H34 H 0.1461 0.9771 0.0062 0.035 Uiso 1 1 calc R
C35 C 0.2897(3) 0.89360(16) -0.00714(14) 0.0235(6) Uani 1 1 d .
H35 H 0.3652 0.9257 0.0090 0.028 Uiso 1 1 calc R
C36 C 0.6073(3) 0.84733(18) -0.04995(14) 0.0251(6) Uani 1 1 d .
H36A H 0.6146 0.8915 -0.0183 0.038 Uiso 1 1 calc GR
H36B H 0.5742 0.8676 -0.0940 0.038 Uiso 1 1 calc GR
H36C H 0.6966 0.8228 -0.0509 0.038 Uiso 1 1 calc GR
C37 C 0.2286(3) 0.60820(18) 0.06805(16) 0.0267(6) Uani 1 1 d .
H37A H 0.2025 0.5808 0.1070 0.040 Uiso 1 1 calc GR
H37B H 0.2670 0.5696 0.0394 0.040 Uiso 1 1 calc GR
H37C H 0.1483 0.6332 0.0439 0.040 Uiso 1 1 calc GR
C38 C 0.5600(3) 0.94614(17) 0.13514(15) 0.0274(6) Uani 1 1 d .
H38A H 0.5879 0.9651 0.0934 0.041 Uiso 1 1 calc GR
H38B H 0.6361 0.9512 0.1702 0.041 Uiso 1 1 calc GR
H38C H 0.4834 0.9782 0.1464 0.041 Uiso 1 1 calc GR

loop_
_atom_site_aniso_label
_atom_site_aniso_U_11
_atom_site_aniso_U_22
_atom_site_aniso_U_33
_atom_site_aniso_U_23
_atom_site_aniso_U_13
_atom_site_aniso_U_12
Zn1 0.01392(17) 0.01561(17) 0.01424(17) -0.00114(12) 0.00063(12) -0.00041(12)
Zn2 0.01872(18) 0.01375(17) 0.01420(17) -0.00118(12) 0.00160(13) -0.00023(12)
Si1 0.0146(3) 0.0165(3) 0.0125(3) -0.0007(2) 0.0017(2) 0.0008(2)
Si2 0.0172(3) 0.0150(3) 0.0116(3) 0.0001(2) 0.0020(2) 0.0008(2)
N1 0.0155(10) 0.0157(10) 0.0113(9) 0.0000(8) 0.0002(7) 0.0011(8)
N2 0.0141(10) 0.0141(9) 0.0138(9) -0.0008(8) 0.0018(7) 0.0013(8)
C1 0.0124(11) 0.0140(11) 0.0154(11) -0.0015(9) -0.0021(9) 0.0004(9)
C2 0.0202(13) 0.0190(12) 0.0158(12) 0.0001(9) 0.0032(10) 0.0010(10)
C3 0.0250(13) 0.0173(12) 0.0154(11) 0.0029(9) -0.0038(10) -0.0006(10)
C4 0.0186(12) 0.0158(12) 0.0214(13) -0.0002(10) -0.0051(10) 0.0007(10)
C5 0.0145(12) 0.0165(12) 0.0207(12) -0.0022(10) -0.0018(9) -0.0001(9)
C6 0.0145(12) 0.0210(13) 0.0253(13) -0.0052(10) -0.0019(10) 0.0036(10)
C7 0.0169(13) 0.0266(13) 0.0221(13) -0.0067(11) 0.0038(10) 0.0018(10)
C8 0.0174(13) 0.0237(13) 0.0160(12) -0.0026(10) 0.0022(10) -0.0005(10)
C9 0.0150(12) 0.0153(11) 0.0161(12) -0.0026(9) -0.0002(9) -0.0011(9)
C10 0.0136(12) 0.0127(11) 0.0153(11) -0.0011(9) -0.0008(9) -0.0017(9)
C11 0.0178(12) 0.0178(12) 0.0117(11) 0.0008(9) 0.0008(9) 0.0015(9)
C12 0.0179(12) 0.0208(12) 0.0164(12) 0.0021(10) 0.0025(9) 0.0009(10)
C13 0.0233(13) 0.0206(12) 0.0151(11) 0.0010(10) 0.0063(10) 0.0027(10)
C14 0.0256(13) 0.0175(12) 0.0145(11) -0.0009(9) -0.0006(10) -0.0003(10)
C15 0.0179(12) 0.0194(12) 0.0206(12) 0.0001(10) 0.0015(10) -0.0005(10)
C16 0.0193(13) 0.0200(12) 0.0169(12) -0.0008(10) 0.0049(10) 0.0023(10)
C17 0.0181(12) 0.0200(12) 0.0125(11) -0.0004(9) 0.0039(9) 0.0003(10)
C18 0.0238(13) 0.0210(13) 0.0178(12) -0.0007(10) 0.0028(10) -0.0006(10)
C19 0.0292(15) 0.0207(13) 0.0250(13) 0.0010(11) 0.0029(11) 0.0035(11)
C20 0.0210(14) 0.0317(15) 0.0213(13) 0.0060(11) 0.0025(10) 0.0069(11)
C21 0.0179(13) 0.0317(15) 0.0194(13) 0.0017(11) -0.0009(10) 0.0006(11)
C22 0.0201(13) 0.0238(13) 0.0175(12) -0.0025(10) 0.0018(10) -0.0012(10)
C23 0.0237(14) 0.0230(13) 0.0195(13) 0.0035(10) 0.0037(10) -0.0010(10)
C24 0.0120(11) 0.0225(13) 0.0141(11) -0.0012(9) 0.0039(9) 0.0018(9)
C25 0.0227(13) 0.0230(13) 0.0172(12) -0.0011(10) 0.0010(10) 0.0025(10)
C26 0.0219(14) 0.0209(13) 0.0267(14) -0.0025(11) 0.0039(11) 0.0007(10)
C27 0.0211(13) 0.0289(15) 0.0224(13) -0.0118(11) 0.0061(10) -0.0019(11)
C28 0.0179(13) 0.0366(15) 0.0148(12) -0.0044(11) 0.0036(9) -0.0021(11)
C29 0.0154(12) 0.0252(13) 0.0157(12) 0.0008(10) 0.0028(9) 0.0027(10)
C30 0.0236(13) 0.0189(12) 0.0089(10) 0.0035(9) 0.0025(9) 0.0037(10)
C31 0.0202(13) 0.0233(13) 0.0175(12) -0.0003(10) 0.0018(10) 0.0056(10)
C32 0.0226(14) 0.0348(16) 0.0207(13) 0.0009(11) 0.0023(11) 0.0053(12)
C33 0.0256(15) 0.0387(17) 0.0237(14) 0.0030(12) 0.0031(11) 0.0180(13)
C34 0.0404(17) 0.0219(14) 0.0253(14) 0.0003(11) 0.0046(12) 0.0141(12)
C35 0.0348(15) 0.0169(12) 0.0185(12) -0.0018(10) 0.0022(11) 0.0043(11)
C36 0.0289(15) 0.0258(14) 0.0219(13) 0.0029(11) 0.0087(11) -0.0023(11)
C37 0.0205(13) 0.0263(14) 0.0334(15) -0.0076(12) 0.0043(11) -0.0062(11)
C38 0.0372(17) 0.0178(13) 0.0271(14) -0.0033(11) 0.0028(12) -0.0052(11)

loop_
_atom_type_symbol
_atom_type_description
_atom_type_scat_dispersion_real
_atom_type_scat_dispersion_imag
_atom_type_scat_source
C C 0.0181 0.0091 'International Tables Vol C Tables 4.2.6.8 and 6.1.1.4'
H H 0.0000 0.0000 'International Tables Vol C Tables 4.2.6.8 and 6.1.1.4'
N N 0.0311 0.0180 'International Tables Vol C Tables 4.2.6.8 and 6.1.1.4'
Si Si 0.2541 0.3302 'International Tables Vol C Tables 4.2.6.8 and 6.1.1.4'
Zn Zn -1.5491 0.6778 'International Tables Vol C Tables 4.2.6.8 and 6.1.1.4'

loop_
_exptl_crystal_face_index_h
_exptl_crystal_face_index_k
_exptl_crystal_face_index_l
_exptl_crystal_face_perp_dist
_exptl_oxdiff_crystal_face_indexfrac_h
_exptl_oxdiff_crystal_face_indexfrac_k
_exptl_oxdiff_crystal_face_indexfrac_l
_exptl_oxdiff_crystal_face_x
_exptl_oxdiff_crystal_face_y
_exptl_oxdiff_crystal_face_z
0 -11 -1 0.0462 -0.0000 -11.0000 -1.0000 1.0062 -0.0964 0.0856
0 11 1 0.0820 0.0000 11.0000 1.0000 -1.0062 0.0964 -0.0856
-6 0 2 0.0464 -6.0000 0.0000 2.0000 -0.0833 -0.0034 0.9284
6 -1 -2 0.0450 6.0000 -1.0000 -2.0000 0.1749 0.0016 -0.9203
0 -5 -12 0.0197 0.0000 -5.0000 -12.0000 0.4431 -0.9217 -0.0028
-1 1 -13 0.0264 -1.0000 1.0000 -13.0000 -0.1219 -1.0126 0.0985
0 1 -13 0.0197 -0.0000 1.0000 -13.0000 -0.1076 -0.9867 -0.0550
0 0 13 0.0279 0.0000 -0.0000 13.0000 0.0160 0.9885 0.0469

loop_
_geom_angle_atom_site_label_1
_geom_angle_atom_site_label_2
_geom_angle_atom_site_label_3
_geom_angle
N2 Zn1 N1 83.19(8)
C37 Zn1 N1 137.95(11)
C37 Zn1 N2 137.80(11)
N1 Zn2 N2 82.97(8)
C38 Zn2 N1 139.51(11)
C38 Zn2 N2 136.67(11)
N1 Si1 C11 111.53(11)
N1 Si1 C17 107.43(11)
N1 Si1 C23 112.37(12)
C11 Si1 C17 106.48(11)
C11 Si1 C23 111.05(12)
C23 Si1 C17 107.65(12)
N2 Si2 C24 113.48(11)
N2 Si2 C30 102.75(11)
N2 Si2 C36 112.85(12)
C24 Si2 C30 106.78(11)
C36 Si2 C24 110.77(12)
C36 Si2 C30 109.68(13)
Zn2 N1 Zn1 88.45(8)
Si1 N1 Zn1 114.58(11)
Si1 N1 Zn2 116.52(11)
C1 N1 Zn1 102.03(15)
C1 N1 Zn2 105.77(15)
C1 N1 Si1 123.28(17)
Zn1 N2 Zn2 88.13(8)
Si2 N2 Zn1 114.14(11)
Si2 N2 Zn2 115.66(11)
C9 N2 Zn1 105.39(15)
C9 N2 Zn2 102.14(15)
C9 N2 Si2 124.81(17)
N1 C1 C10 120.4(2)
C2 C1 N1 120.7(2)
C2 C1 C10 118.9(2)
C1 C2 H2 118.8
C1 C2 C3 122.4(2)
C3 C2 H2 118.8
C2 C3 H3 119.9
C4 C3 C2 120.2(2)
C4 C3 H3 119.9
C3 C4 H4 119.8
C3 C4 C5 120.3(2)
C5 C4 H4 119.8
C4 C5 C10 120.8(2)
C6 C5 C4 119.3(2)
C6 C5 C10 119.9(2)
C5 C6 H6 119.6
C7 C6 C5 120.8(2)
C7 C6 H6 119.6
C6 C7 H7 119.7
C6 C7 C8 120.6(3)
C8 C7 H7 119.7
C7 C8 H8 119.2
C9 C8 C7 121.7(3)
C9 C8 H8 119.2
N2 C9 C10 120.4(2)
C8 C9 N2 120.3(2)
C8 C9 C10 119.3(2)
C1 C10 C9 124.9(2)
C5 C10 C1 117.3(2)
C5 C10 C9 117.7(2)
C12 C11 Si1 118.4(2)
C16 C11 Si1 123.6(2)
C16 C11 C12 117.9(2)
C11 C12 H12 119.5
C13 C12 C11 121.0(2)
C13 C12 H12 119.5
C12 C13 H13 120.0
C14 C13 C12 120.0(2)
C14 C13 H13 120.0
C13 C14 H14 120.1
C15 C14 C13 119.8(2)
C15 C14 H14 120.1
C14 C15 H15 119.9
C14 C15 C16 120.2(2)
C16 C15 H15 119.9
C11 C16 H16 119.5
C15 C16 C11 121.1(2)
C15 C16 H16 119.5
C18 C17 Si1 121.2(2)
C18 C17 C22 117.3(2)
C22 C17 Si1 120.9(2)
C17 C18 H18 119.5
C19 C18 C17 121.0(3)
C19 C18 H18 119.5
C18 C19 H19 119.8
C20 C19 C18 120.5(3)
C20 C19 H19 119.8
C19 C20 H20 120.3
C21 C20 C19 119.5(3)
C21 C20 H20 120.3
C20 C21 H21 120.0
C20 C21 C22 120.0(3)
C22 C21 H21 120.0
C17 C22 H22 119.1
C21 C22 C17 121.8(3)
C21 C22 H22 119.1
Si1 C23 H23A 109.5
Si1 C23 H23B 109.5
Si1 C23 H23C 109.5
H23A C23 H23B 109.5
H23A C23 H23C 109.5
H23B C23 H23C 109.5
C25 C24 Si2 123.9(2)
C25 C24 C29 117.3(2)
C29 C24 Si2 118.8(2)
C24 C25 H25 119.3
C26 C25 C24 121.4(3)
C26 C25 H25 119.3
C25 C26 H26 119.9
C27 C26 C25 120.2(3)
C27 C26 H26 119.9
C26 C27 H27 120.2
C28 C27 C26 119.6(3)
C28 C27 H27 120.2
C27 C28 H28 119.9
C27 C28 C29 120.2(3)
C29 C28 H28 119.9
C24 C29 H29 119.4
C28 C29 C24 121.3(3)
C28 C29 H29 119.4
C31 C30 Si2 120.4(2)
C31 C30 C35 117.5(2)
C35 C30 Si2 122.0(2)
C30 C31 H31 119.0
C30 C31 C32 122.0(3)
C32 C31 H31 119.0
C31 C32 H32 120.3
C33 C32 C31 119.3(3)
C33 C32 H32 120.3
C32 C33 H33 120.0
C32 C33 C34 120.0(3)
C34 C33 H33 120.0
C33 C34 H34 119.9
C35 C34 C33 120.2(3)
C35 C34 H34 119.9
C30 C35 H35 119.6
C34 C35 C30 120.9(3)
C34 C35 H35 119.6
Si2 C36 H36A 109.5
Si2 C36 H36B 109.5
Si2 C36 H36C 109.5
H36A C36 H36B 109.5
H36A C36 H36C 109.5
H36B C36 H36C 109.5
Zn1 C37 H37A 109.5
Zn1 C37 H37B 109.5
Zn1 C37 H37C 109.5
H37A C37 H37B 109.5
H37A C37 H37C 109.5
H37B C37 H37C 109.5
Zn2 C38 H38A 109.5
Zn2 C38 H38B 109.5
Zn2 C38 H38C 109.5
H38A C38 H38B 109.5
H38A C38 H38C 109.5
H38B C38 H38C 109.5

loop_
_geom_bond_atom_site_label_1
_geom_bond_atom_site_label_2
_geom_bond_distance
Zn1 N1 2.064(2)
Zn1 N2 2.038(2)
Zn1 C37 1.931(3)
Zn2 N1 2.036(2)
Zn2 N2 2.074(2)
Zn2 C38 1.948(3)
Si1 N1 1.752(2)
Si1 C11 1.873(3)
Si1 C17 1.879(3)
Si1 C23 1.875(3)
Si2 N2 1.745(2)
Si2 C24 1.877(3)
Si2 C30 1.877(3)
Si2 C36 1.874(3)
N1 C1 1.429(3)
N2 C9 1.433(3)
C1 C2 1.387(4)
C1 C10 1.452(4)
C2 H2 0.9500
C2 C3 1.401(4)
C3 H3 0.9500
C3 C4 1.363(4)
C4 H4 0.9500
C4 C5 1.416(4)
C5 C6 1.415(4)
C5 C10 1.438(3)
C6 H6 0.9500
C6 C7 1.359(4)
C7 H7 0.9500
C7 C8 1.404(4)
C8 H8 0.9500
C8 C9 1.380(4)
C9 C10 1.452(4)
C11 C12 1.404(4)
C11 C16 1.397(4)
C12 H12 0.9500
C12 C13 1.390(4)
C13 H13 0.9500
C13 C14 1.390(4)
C14 H14 0.9500
C14 C15 1.384(4)
C15 H15 0.9500
C15 C16 1.391(4)
C16 H16 0.9500
C17 C18 1.402(4)
C17 C22 1.402(4)
C18 H18 0.9500
C18 C19 1.393(4)
C19 H19 0.9500
C19 C20 1.392(4)
C20 H20 0.9500
C20 C21 1.384(4)
C21 H21 0.9500
C21 C22 1.392(4)
C22 H22 0.9500
C23 H23A 0.9800
C23 H23B 0.9800
C23 H23C 0.9800
C24 C25 1.398(4)
C24 C29 1.408(4)
C25 H25 0.9500
C25 C26 1.392(4)
C26 H26 0.9500
C26 C27 1.390(4)
C27 H27 0.9500
C27 C28 1.381(4)
C28 H28 0.9500
C28 C29 1.394(4)
C29 H29 0.9500
C30 C31 1.394(4)
C30 C35 1.403(4)
C31 H31 0.9500
C31 C32 1.400(4)
C32 H32 0.9500
C32 C33 1.380(5)
C33 H33 0.9500
C33 C34 1.394(5)
C34 H34 0.9500
C34 C35 1.392(4)
C35 H35 0.9500
C36 H36A 0.9800
C36 H36B 0.9800
C36 H36C 0.9800
C37 H37A 0.9800
C37 H37B 0.9800
C37 H37C 0.9800
C38 H38A 0.9800
C38 H38B 0.9800
C38 H38C 0.9800

loop_
_geom_torsion_atom_site_label_1
_geom_torsion_atom_site_label_2
_geom_torsion_atom_site_label_3
_geom_torsion_atom_site_label_4
_geom_torsion
Zn1 N1 C1 C2 -131.0(2)
Zn1 N1 C1 C10 49.9(2)
Zn1 N2 C9 C8 136.6(2)
Zn1 N2 C9 C10 -42.2(2)
Zn2 N1 C1 C2 137.2(2)
Zn2 N1 C1 C10 -41.9(2)
Zn2 N2 C9 C8 -132.0(2)
Zn2 N2 C9 C10 49.3(2)
Si1 N1 C1 C2 -0.6(3)
Si1 N1 C1 C10 -179.70(17)
Si1 C11 C12 C13 -176.4(2)
Si1 C11 C16 C15 176.3(2)
Si1 C17 C18 C19 -170.4(2)
Si1 C17 C22 C21 170.0(2)
Si2 N2 C9 C8 1.6(3)
Si2 N2 C9 C10 -177.21(18)
Si2 C24 C25 C26 177.4(2)
Si2 C24 C29 C28 -177.7(2)
Si2 C30 C31 C32 178.6(2)
Si2 C30 C35 C34 -178.0(2)
N1 Si1 C11 C12 -179.25(19)
N1 Si1 C11 C16 4.7(3)
N1 Si1 C17 C18 -100.3(2)
N1 Si1 C17 C22 88.8(2)
N1 C1 C2 C3 -177.3(2)
N1 C1 C10 C5 176.5(2)
N1 C1 C10 C9 -3.2(4)
N2 Si2 C24 C25 0.8(3)
N2 Si2 C24 C29 177.19(19)
N2 Si2 C30 C31 -98.8(2)
N2 Si2 C30 C35 78.9(2)
N2 C9 C10 C1 -2.3(4)
N2 C9 C10 C5 178.0(2)
C1 C2 C3 C4 -0.4(4)
C2 C1 C10 C5 -2.6(3)
C2 C1 C10 C9 177.7(2)
C2 C3 C4 C5 -0.1(4)
C3 C4 C5 C6 -179.5(2)
C3 C4 C5 C10 -0.9(4)
C4 C5 C6 C7 178.6(3)
C4 C5 C10 C1 2.2(3)
C4 C5 C10 C9 -178.1(2)
C5 C6 C7 C8 -0.2(4)
C6 C5 C10 C1 -179.2(2)
C6 C5 C10 C9 0.6(3)
C6 C7 C8 C9 0.0(4)
C7 C8 C9 N2 -178.3(2)
C7 C8 C9 C10 0.5(4)
C8 C9 C10 C1 178.9(2)
C8 C9 C10 C5 -0.8(3)
C10 C1 C2 C3 1.8(4)
C10 C5 C6 C7 -0.1(4)
C11 Si1 N1 Zn1 -172.15(11)
C11 Si1 N1 Zn2 -70.91(14)
C11 Si1 N1 C1 62.8(2)
C11 Si1 C17 C18 19.3(2)
C11 Si1 C17 C22 -151.6(2)
C11 C12 C13 C14 -0.2(4)
C12 C11 C16 C15 0.2(4)
C12 C13 C14 C15 0.4(4)
C13 C14 C15 C16 -0.4(4)
C14 C15 C16 C11 0.1(4)
C16 C11 C12 C13 -0.1(4)
C17 Si1 N1 Zn1 -55.82(14)
C17 Si1 N1 Zn2 45.42(15)
C17 Si1 N1 C1 179.12(19)
C17 Si1 C11 C12 63.8(2)
C17 Si1 C11 C16 -112.2(2)
C17 C18 C19 C20 0.6(4)
C18 C17 C22 C21 -1.3(4)
C18 C19 C20 C21 -1.7(4)
C19 C20 C21 C22 1.3(4)
C20 C21 C22 C17 0.2(4)
C22 C17 C18 C19 0.8(4)
C23 Si1 N1 Zn1 62.40(15)
C23 Si1 N1 Zn2 163.64(12)
C23 Si1 N1 C1 -62.7(2)
C23 Si1 C11 C12 -53.1(2)
C23 Si1 C11 C16 130.8(2)
C23 Si1 C17 C18 138.5(2)
C23 Si1 C17 C22 -32.4(2)
C24 Si2 N2 Zn1 -70.62(14)
C24 Si2 N2 Zn2 -170.73(11)
C24 Si2 N2 C9 61.1(2)
C24 Si2 C30 C31 20.9(2)
C24 Si2 C30 C35 -161.4(2)
C24 C25 C26 C27 -0.3(4)
C25 C24 C29 C28 -1.1(4)
C25 C26 C27 C28 -0.3(4)
C26 C27 C28 C29 0.2(4)
C27 C28 C29 C24 0.5(4)
C29 C24 C25 C26 1.0(4)
C30 Si2 N2 Zn1 44.28(14)
C30 Si2 N2 Zn2 -55.83(14)
C30 Si2 N2 C9 176.0(2)
C30 Si2 C24 C25 -111.7(2)
C30 Si2 C24 C29 64.7(2)
C30 C31 C32 C33 -0.5(4)
C31 C30 C35 C34 -0.3(4)
C31 C32 C33 C34 -0.3(4)
C32 C33 C34 C35 0.7(5)
C33 C34 C35 C30 -0.4(4)
C35 C30 C31 C32 0.8(4)
C36 Si2 N2 Zn1 162.32(12)
C36 Si2 N2 Zn2 62.21(16)
C36 Si2 N2 C9 -66.0(2)
C36 Si2 C24 C25 128.9(2)
C36 Si2 C24 C29 -54.7(2)
C36 Si2 C30 C31 141.0(2)
C36 Si2 C30 C35 -41.4(2)
